data_7117240
loop_
_publ_author_name
'Christopher J. Adams'
'Matteo Lusi'
'Emily M. Mutambi'
'A. Guy Orpen'

_publ_section_title
;
 Two-step solid-state synthesis of PEPPSI-type compounds
;
_journal_name_full Chem.Commun.
_journal_page_first 9632
_journal_paper_doi 10.1039/C5cc02924D
_journal_volume 51
_journal_year 2015
_chemical_formula_moiety 'C27 H37 N2, C5 H5 Cl3 N Pd'
_chemical_formula_sum 'C32 H42 Cl3 N3 Pd'
_chemical_formula_weight 681.44
_chemical_name_systematic
; 
 ? 
;
_space_group_IT_number 14
_symmetry_cell_setting monoclinic
_symmetry_space_group_name_Hall '-P 2ybc'
_symmetry_space_group_name_H-M 'P 1 21/c 1'
_atom_sites_solution_hydrogens geom
_atom_sites_solution_primary direct
_atom_sites_solution_secondary difmap
_audit_creation_method SHELXL-97
_audit_update_record
;
2015-04-08 deposited with the CCDC.
2015-05-06 downloaded from the CCDC.
;
_cell_angle_alpha 90.00
_cell_angle_beta 114.171(10)
_cell_angle_gamma 90.00
_cell_formula_units_Z 4
_cell_length_a 9.2943(14)
_cell_length_b 21.212(3)
_cell_length_c 18.121(3)
_cell_measurement_reflns_used 9647
_cell_measurement_temperature 100(2)
_cell_measurement_theta_max 25.00
_cell_measurement_theta_min 2.40
_cell_volume 3259.4(9)
_computing_cell_refinement 'Bruker SMART'
_computing_data_collection 'Bruker SMART'
_computing_data_reduction 'Bruker SAINT'
_computing_molecular_graphics 'Bruker SHELXTL'
_computing_publication_material 'Bruker SHELXTL'
_computing_structure_refinement 'Bruker SHELXTL'
_computing_structure_solution 'Bruker SHELXTL'
_diffrn_ambient_temperature 100(2)
_diffrn_detector_area_resol_mean 9.091
_diffrn_measured_fraction_theta_full 0.998
_diffrn_measured_fraction_theta_max 0.998
_diffrn_measurement_device_type 'CCD area detector'
_diffrn_measurement_method 'phi and omega scans'
_diffrn_radiation_monochromator graphite
_diffrn_radiation_source 'sealed tube'
_diffrn_radiation_type MoK\a
_diffrn_radiation_wavelength 0.71073
_diffrn_reflns_av_R_equivalents 0.0862
_diffrn_reflns_av_sigmaI/netI 0.0487
_diffrn_reflns_limit_h_max 12
_diffrn_reflns_limit_h_min -12
_diffrn_reflns_limit_k_max 27
_diffrn_reflns_limit_k_min -26
_diffrn_reflns_limit_l_max 23
_diffrn_reflns_limit_l_min -23
_diffrn_reflns_number 68324
_diffrn_reflns_theta_full 25.00
_diffrn_reflns_theta_max 27.87
_diffrn_reflns_theta_min 1.56
_exptl_absorpt_coefficient_mu 0.840
_exptl_absorpt_correction_T_max 0.851
_exptl_absorpt_correction_T_min 0.754
_exptl_absorpt_correction_type multi-scan
_exptl_absorpt_process_details sadabs
_exptl_crystal_colour colourless
_exptl_crystal_density_diffrn 1.389
_exptl_crystal_density_meas ?
_exptl_crystal_density_method 'not measured'
_exptl_crystal_description block
_exptl_crystal_F_000 1408
_exptl_crystal_size_max 0.31
_exptl_crystal_size_mid 0.22
_exptl_crystal_size_min 0.19
_refine_diff_density_max 0.528
_refine_diff_density_min -0.864
_refine_diff_density_rms 0.084
_refine_ls_extinction_method none
_refine_ls_goodness_of_fit_ref 1.022
_refine_ls_hydrogen_treatment constr
_refine_ls_matrix_type full
_refine_ls_number_parameters 360
_refine_ls_number_reflns 7601
_refine_ls_number_restraints 0
_refine_ls_restrained_S_all 1.022
_refine_ls_R_factor_all 0.0692
_refine_ls_R_factor_gt 0.0387
_refine_ls_shift/su_max 0.001
_refine_ls_shift/su_mean 0.000
_refine_ls_structure_factor_coef Fsqd
_refine_ls_weighting_details 'calc w=1/[\s^2^(Fo^2^)+(0.0453P)^2^+1.5889P] where P=(Fo^2^+2Fc^2^)/3'
_refine_ls_weighting_scheme calc
_refine_ls_wR_factor_gt 0.0851
_refine_ls_wR_factor_ref 0.0996
_reflns_number_gt 5445
_reflns_number_total 7601
_reflns_threshold_expression >2sigma(I)
_cod_data_source_file c5cc02924d2.cif
_cod_data_source_block 3c
_cod_depositor_comments
;
The following automatic conversions were performed:

'_exptl_crystal_density_meas' value 'not measured' was changed to '?'
- the value is perceived as not measured.

Automatic conversion script
Id: cif_fix_values 3392 2015-05-12 13:50:21Z andrius 
;
_cod_original_sg_symbol_H-M 'P 21/c'
_cod_database_code 7117240

loop_
_symmetry_equiv_pos_as_xyz
'x, y, z'
'-x, y+1/2, -z+1/2'
'-x, -y, -z'
'x, -y-1/2, z-1/2'

loop_
_atom_site_label
_atom_site_type_symbol
_atom_site_fract_x
_atom_site_fract_y
_atom_site_fract_z
_atom_site_U_iso_or_equiv
_atom_site_adp_type
_atom_site_occupancy
_atom_site_symmetry_multiplicity
_atom_site_calc_flag
_atom_site_refinement_flags
_atom_site_disorder_assembly
_atom_site_disorder_group
Pd1 Pd 0.57877(2) 0.139961(11) 0.232769(14) 0.02689(8) Uani 1 1 d . . .
Cl1 Cl 0.61852(10) 0.03537(4) 0.21507(6) 0.0469(2) Uani 1 1 d . . .
Cl2 Cl 0.76818(10) 0.13441(4) 0.36290(5) 0.0451(2) Uani 1 1 d . . .
Cl3 Cl 0.39819(9) 0.14886(4) 0.10033(5) 0.03996(19) Uani 1 1 d . . .
N1 N 0.1867(2) 0.07134(11) 0.32141(13) 0.0230(5) Uani 1 1 d . . .
N2 N 0.0475(3) 0.07060(11) 0.19216(13) 0.0229(5) Uani 1 1 d . . .
N3 N 0.5338(3) 0.23177(12) 0.25047(14) 0.0287(5) Uani 1 1 d . . .
C1 C 0.0400(3) 0.07312(13) 0.26405(16) 0.0231(6) Uani 1 1 d . . .
H1 H -0.0538 0.0757 0.2729 0.028 Uiso 1 1 calc R . .
C2 C 0.2911(3) 0.06711(14) 0.28488(17) 0.0290(6) Uani 1 1 d . . .
H2 H 0.4028 0.0650 0.3116 0.035 Uiso 1 1 calc R . .
C3 C 0.2047(3) 0.06647(14) 0.20424(17) 0.0277(6) Uani 1 1 d . . .
H3 H 0.2440 0.0637 0.1635 0.033 Uiso 1 1 calc R . .
C4 C 0.2284(3) 0.07230(14) 0.40832(16) 0.0252(6) Uani 1 1 d . . .
C5 C 0.2311(3) 0.01470(14) 0.44620(18) 0.0292(6) Uani 1 1 d . . .
C6 C 0.2714(4) 0.01676(16) 0.52905(19) 0.0387(8) Uani 1 1 d . . .
H6 H 0.2755 -0.0211 0.5579 0.046 Uiso 1 1 calc R . .
C7 C 0.3055(4) 0.07401(17) 0.5697(2) 0.0423(8) Uani 1 1 d . . .
H7 H 0.3320 0.0747 0.6262 0.051 Uiso 1 1 calc R . .
C8 C 0.3019(4) 0.12965(16) 0.53039(19) 0.0378(7) Uani 1 1 d . . .
H8 H 0.3259 0.1680 0.5600 0.045 Uiso 1 1 calc R . .
C9 C 0.2633(3) 0.13049(14) 0.44748(17) 0.0296(6) Uani 1 1 d . . .
C10 C 0.2594(4) 0.19172(14) 0.40342(19) 0.0352(7) Uani 1 1 d . . .
H10 H 0.2251 0.1820 0.3447 0.042 Uiso 1 1 calc R . .
C11 C 0.1390(5) 0.23767(18) 0.4120(3) 0.0627(12) Uani 1 1 d . . .
H11A H 0.0374 0.2163 0.3965 0.094 Uiso 1 1 calc R . .
H11B H 0.1261 0.2741 0.3766 0.094 Uiso 1 1 calc R . .
H11C H 0.1769 0.2519 0.4683 0.094 Uiso 1 1 calc R . .
C12 C 0.4211(4) 0.22325(18) 0.4338(2) 0.0491(9) Uani 1 1 d . . .
H12A H 0.4591 0.2314 0.4919 0.074 Uiso 1 1 calc R . .
H12B H 0.4125 0.2632 0.4050 0.074 Uiso 1 1 calc R . .
H12C H 0.4954 0.1954 0.4238 0.074 Uiso 1 1 calc R . .
C13 C 0.1891(4) -0.04681(15) 0.4004(2) 0.0362(7) Uani 1 1 d . . .
H13 H 0.1923 -0.0402 0.3465 0.043 Uiso 1 1 calc R . .
C14 C 0.3045(4) -0.09986(17) 0.4439(2) 0.0534(10) Uani 1 1 d . . .
H14A H 0.4128 -0.0852 0.4588 0.080 Uiso 1 1 calc R . .
H14B H 0.2838 -0.1364 0.4078 0.080 Uiso 1 1 calc R . .
H14C H 0.2906 -0.1119 0.4928 0.080 Uiso 1 1 calc R . .
C15 C 0.0214(4) -0.06674(19) 0.3863(3) 0.0638(12) Uani 1 1 d . . .
H15A H 0.0149 -0.0724 0.4385 0.096 Uiso 1 1 calc R . .
H15B H -0.0047 -0.1065 0.3562 0.096 Uiso 1 1 calc R . .
H15C H -0.0533 -0.0341 0.3551 0.096 Uiso 1 1 calc R . .
C16 C -0.0894(3) 0.06933(13) 0.11529(16) 0.0235(6) Uani 1 1 d . . .
C17 C -0.1487(3) 0.01029(14) 0.08304(17) 0.0260(6) Uani 1 1 d . . .
C18 C -0.2855(3) 0.00995(15) 0.01124(18) 0.0318(7) Uani 1 1 d . . .
H18 H -0.3297 -0.0290 -0.0135 0.038 Uiso 1 1 calc R . .
C19 C -0.3570(3) 0.06574(16) -0.02401(18) 0.0344(7) Uani 1 1 d . . .
H19 H -0.4521 0.0646 -0.0717 0.041 Uiso 1 1 calc R . .
C20 C -0.2924(3) 0.12346(15) 0.00890(18) 0.0341(7) Uani 1 1 d . . .
H20 H -0.3427 0.1613 -0.0169 0.041 Uiso 1 1 calc R . .
C21 C -0.1540(3) 0.12659(14) 0.07962(17) 0.0278(6) Uani 1 1 d . . .
C22 C -0.0780(4) 0.18985(14) 0.11484(19) 0.0326(7) Uani 1 1 d . . .
H22 H 0.0327 0.1812 0.1542 0.039 Uiso 1 1 calc R . .
C23 C -0.0699(5) 0.23439(17) 0.0502(2) 0.0538(10) Uani 1 1 d . . .
H23A H -0.0199 0.2127 0.0191 0.081 Uiso 1 1 calc R . .
H23B H -0.0077 0.2717 0.0763 0.081 Uiso 1 1 calc R . .
H23C H -0.1768 0.2473 0.0138 0.081 Uiso 1 1 calc R . .
C24 C -0.1627(5) 0.22114(17) 0.1613(2) 0.0493(9) Uani 1 1 d . . .
H24A H -0.2705 0.2319 0.1239 0.074 Uiso 1 1 calc R . .
H24B H -0.1062 0.2596 0.1873 0.074 Uiso 1 1 calc R . .
H24C H -0.1658 0.1921 0.2027 0.074 Uiso 1 1 calc R . .
C25 C -0.0707(4) -0.05134(14) 0.12215(18) 0.0308(7) Uani 1 1 d . . .
H25 H 0.0260 -0.0409 0.1716 0.037 Uiso 1 1 calc R . .
C26 C -0.1803(5) -0.09018(16) 0.1485(3) 0.0548(11) Uani 1 1 d . . .
H26A H -0.2205 -0.0636 0.1800 0.082 Uiso 1 1 calc R . .
H26B H -0.1218 -0.1258 0.1817 0.082 Uiso 1 1 calc R . .
H26C H -0.2688 -0.1061 0.1005 0.082 Uiso 1 1 calc R . .
C27 C -0.0198(4) -0.08934(16) 0.0656(2) 0.0385(8) Uani 1 1 d . . .
H27A H -0.1123 -0.0988 0.0157 0.058 Uiso 1 1 calc R . .
H27B H 0.0293 -0.1288 0.0921 0.058 Uiso 1 1 calc R . .
H27C H 0.0562 -0.0648 0.0526 0.058 Uiso 1 1 calc R . .
C28 C 0.3830(4) 0.25186(16) 0.22384(19) 0.0367(7) Uani 1 1 d . . .
H28 H 0.3004 0.2227 0.1972 0.044 Uiso 1 1 calc R . .
C29 C 0.3447(4) 0.31277(16) 0.2338(2) 0.0427(8) Uani 1 1 d . . .
H29 H 0.2374 0.3251 0.2152 0.051 Uiso 1 1 calc R . .
C30 C 0.4638(5) 0.35606(17) 0.2711(2) 0.0474(9) Uani 1 1 d . . .
H30 H 0.4405 0.3987 0.2779 0.057 Uiso 1 1 calc R . .
C31 C 0.6166(4) 0.33540(17) 0.2979(2) 0.0456(8) Uani 1 1 d . . .
H31 H 0.7010 0.3640 0.3238 0.055 Uiso 1 1 calc R . .
C32 C 0.6481(4) 0.27393(15) 0.28752(19) 0.0377(7) Uani 1 1 d . . .
H32 H 0.7549 0.2606 0.3073 0.045 Uiso 1 1 calc R . .

loop_
_atom_site_aniso_label
_atom_site_aniso_U_11
_atom_site_aniso_U_22
_atom_site_aniso_U_33
_atom_site_aniso_U_23
_atom_site_aniso_U_13
_atom_site_aniso_U_12
Pd1 0.02237(11) 0.02694(13) 0.03575(13) -0.00025(10) 0.01636(9) -0.00111(9)
Cl1 0.0453(5) 0.0280(4) 0.0740(6) -0.0056(4) 0.0313(5) 0.0010(4)
Cl2 0.0434(5) 0.0439(5) 0.0393(4) 0.0092(4) 0.0080(4) 0.0020(4)
Cl3 0.0370(4) 0.0449(5) 0.0345(4) -0.0053(3) 0.0110(3) -0.0066(4)
N1 0.0190(11) 0.0258(13) 0.0241(12) 0.0006(9) 0.0088(9) 0.0002(9)
N2 0.0208(11) 0.0240(13) 0.0253(12) -0.0011(9) 0.0108(10) -0.0034(9)
N3 0.0267(12) 0.0311(14) 0.0293(13) -0.0021(10) 0.0125(11) -0.0013(11)
C1 0.0197(13) 0.0218(15) 0.0288(14) -0.0011(11) 0.0112(12) -0.0003(11)
C2 0.0204(13) 0.0353(17) 0.0348(16) 0.0014(13) 0.0150(12) -0.0035(12)
C3 0.0200(13) 0.0356(17) 0.0330(16) -0.0021(12) 0.0163(12) -0.0044(12)
C4 0.0188(13) 0.0334(17) 0.0239(14) 0.0007(12) 0.0092(11) -0.0003(12)
C5 0.0216(14) 0.0332(17) 0.0327(16) 0.0057(12) 0.0109(12) -0.0010(12)
C6 0.0375(18) 0.045(2) 0.0348(17) 0.0074(15) 0.0163(15) -0.0036(15)
C7 0.0431(19) 0.057(2) 0.0319(17) 0.0024(16) 0.0202(15) -0.0053(17)
C8 0.0398(18) 0.043(2) 0.0314(16) -0.0079(14) 0.0149(14) -0.0041(15)
C9 0.0239(14) 0.0334(18) 0.0315(15) -0.0016(12) 0.0114(12) 0.0003(12)
C10 0.0356(17) 0.0296(18) 0.0382(17) -0.0055(13) 0.0129(14) -0.0036(14)
C11 0.045(2) 0.040(2) 0.108(4) 0.007(2) 0.036(2) 0.0048(18)
C12 0.043(2) 0.053(2) 0.054(2) 0.0089(18) 0.0215(18) -0.0087(17)
C13 0.0379(17) 0.0309(18) 0.0406(18) 0.0042(14) 0.0168(15) -0.0046(14)
C14 0.048(2) 0.043(2) 0.068(3) 0.0070(19) 0.024(2) 0.0086(18)
C15 0.036(2) 0.050(3) 0.095(3) 0.000(2) 0.015(2) -0.0124(18)
C16 0.0192(13) 0.0285(16) 0.0237(14) -0.0004(11) 0.0099(11) -0.0013(11)
C17 0.0232(14) 0.0294(16) 0.0285(15) 0.0007(12) 0.0136(12) -0.0021(12)
C18 0.0275(15) 0.0366(18) 0.0332(16) -0.0061(13) 0.0144(13) -0.0093(13)
C19 0.0221(14) 0.048(2) 0.0309(16) 0.0004(14) 0.0082(12) 0.0010(14)
C20 0.0275(15) 0.0395(19) 0.0349(17) 0.0068(13) 0.0122(13) 0.0070(13)
C21 0.0253(14) 0.0307(17) 0.0316(15) 0.0001(12) 0.0159(12) 0.0028(12)
C22 0.0305(16) 0.0294(17) 0.0399(17) 0.0021(13) 0.0165(14) 0.0017(13)
C23 0.083(3) 0.037(2) 0.063(2) -0.0026(17) 0.051(2) -0.013(2)
C24 0.065(2) 0.037(2) 0.060(2) -0.0098(17) 0.040(2) -0.0088(18)
C25 0.0309(15) 0.0291(17) 0.0333(16) -0.0049(12) 0.0139(13) -0.0048(13)
C26 0.081(3) 0.0287(19) 0.085(3) 0.0105(18) 0.064(3) 0.0101(18)
C27 0.0299(16) 0.043(2) 0.0483(19) 0.0001(15) 0.0224(15) 0.0051(14)
C28 0.0292(16) 0.041(2) 0.0400(18) -0.0008(15) 0.0139(14) 0.0058(14)
C29 0.0428(19) 0.045(2) 0.0424(19) 0.0017(16) 0.0190(16) 0.0168(17)
C30 0.068(3) 0.038(2) 0.0358(18) -0.0004(15) 0.0211(18) 0.0154(18)
C31 0.048(2) 0.039(2) 0.045(2) -0.0100(16) 0.0138(17) -0.0028(17)
C32 0.0310(16) 0.038(2) 0.0411(18) -0.0044(14) 0.0115(14) -0.0007(14)

loop_
_atom_type_symbol
_atom_type_description
_atom_type_scat_dispersion_real
_atom_type_scat_dispersion_imag
_atom_type_scat_source
C C 0.0033 0.0016 'International Tables Vol C Tables 4.2.6.8 and 6.1.1.4'
H H 0.0000 0.0000 'International Tables Vol C Tables 4.2.6.8 and 6.1.1.4'
Cl Cl 0.1484 0.1585 'International Tables Vol C Tables 4.2.6.8 and 6.1.1.4'
N N 0.0061 0.0033 'International Tables Vol C Tables 4.2.6.8 and 6.1.1.4'
Pd Pd -0.9988 1.0072 'International Tables Vol C Tables 4.2.6.8 and 6.1.1.4'

loop_
_geom_angle_atom_site_label_1
_geom_angle_atom_site_label_2
_geom_angle_atom_site_label_3
_geom_angle
_geom_angle_site_symmetry_1
_geom_angle_site_symmetry_3
N3 Pd1 Cl1 176.86(7) . .
N3 Pd1 Cl2 90.45(7) . .
Cl1 Pd1 Cl2 89.67(3) . .
N3 Pd1 Cl3 88.67(7) . .
Cl1 Pd1 Cl3 91.37(3) . .
Cl2 Pd1 Cl3 176.82(3) . .
C1 N1 C2 108.8(2) . .
C1 N1 C4 125.1(2) . .
C2 N1 C4 126.1(2) . .
C1 N2 C3 108.7(2) . .
C1 N2 C16 124.2(2) . .
C3 N2 C16 127.0(2) . .
C32 N3 C28 117.5(3) . .
C32 N3 Pd1 122.9(2) . .
C28 N3 Pd1 119.6(2) . .
N2 C1 N1 108.3(2) . .
N2 C1 H1 125.9 . .
N1 C1 H1 125.9 . .
C3 C2 N1 107.2(2) . .
C3 C2 H2 126.4 . .
N1 C2 H2 126.4 . .
C2 C3 N2 106.9(2) . .
C2 C3 H3 126.5 . .
N2 C3 H3 126.5 . .
C9 C4 C5 124.8(3) . .
C9 C4 N1 117.7(2) . .
C5 C4 N1 117.5(3) . .
C6 C5 C4 116.5(3) . .
C6 C5 C13 121.0(3) . .
C4 C5 C13 122.5(3) . .
C7 C6 C5 120.2(3) . .
C7 C6 H6 119.9 . .
C5 C6 H6 119.9 . .
C8 C7 C6 121.7(3) . .
C8 C7 H7 119.2 . .
C6 C7 H7 119.2 . .
C7 C8 C9 120.8(3) . .
C7 C8 H8 119.6 . .
C9 C8 H8 119.6 . .
C4 C9 C8 116.1(3) . .
C4 C9 C10 122.7(3) . .
C8 C9 C10 121.2(3) . .
C9 C10 C12 112.2(3) . .
C9 C10 C11 110.6(3) . .
C12 C10 C11 109.6(3) . .
C9 C10 H10 108.1 . .
C12 C10 H10 108.1 . .
C11 C10 H10 108.1 . .
C10 C11 H11A 109.5 . .
C10 C11 H11B 109.5 . .
H11A C11 H11B 109.5 . .
C10 C11 H11C 109.5 . .
H11A C11 H11C 109.5 . .
H11B C11 H11C 109.5 . .
C10 C12 H12A 109.5 . .
C10 C12 H12B 109.5 . .
H12A C12 H12B 109.5 . .
C10 C12 H12C 109.5 . .
H12A C12 H12C 109.5 . .
H12B C12 H12C 109.5 . .
C5 C13 C14 112.6(3) . .
C5 C13 C15 110.3(3) . .
C14 C13 C15 109.5(3) . .
C5 C13 H13 108.1 . .
C14 C13 H13 108.1 . .
C15 C13 H13 108.1 . .
C13 C14 H14A 109.5 . .
C13 C14 H14B 109.5 . .
H14A C14 H14B 109.5 . .
C13 C14 H14C 109.5 . .
H14A C14 H14C 109.5 . .
H14B C14 H14C 109.5 . .
C13 C15 H15A 109.5 . .
C13 C15 H15B 109.5 . .
H15A C15 H15B 109.5 . .
C13 C15 H15C 109.5 . .
H15A C15 H15C 109.5 . .
H15B C15 H15C 109.5 . .
C21 C16 C17 124.6(3) . .
C21 C16 N2 118.1(2) . .
C17 C16 N2 117.3(2) . .
C16 C17 C18 116.5(3) . .
C16 C17 C25 123.0(2) . .
C18 C17 C25 120.5(3) . .
C19 C18 C17 120.6(3) . .
C19 C18 H18 119.7 . .
C17 C18 H18 119.7 . .
C18 C19 C20 121.1(3) . .
C18 C19 H19 119.4 . .
C20 C19 H19 119.4 . .
C19 C20 C21 120.7(3) . .
C19 C20 H20 119.6 . .
C21 C20 H20 119.6 . .
C16 C21 C20 116.4(3) . .
C16 C21 C22 122.3(3) . .
C20 C21 C22 121.3(3) . .
C24 C22 C21 111.0(2) . .
C24 C22 C23 110.7(3) . .
C21 C22 C23 112.4(3) . .
C24 C22 H22 107.5 . .
C21 C22 H22 107.5 . .
C23 C22 H22 107.5 . .
C22 C23 H23A 109.5 . .
C22 C23 H23B 109.5 . .
H23A C23 H23B 109.5 . .
C22 C23 H23C 109.5 . .
H23A C23 H23C 109.5 . .
H23B C23 H23C 109.5 . .
C22 C24 H24A 109.5 . .
C22 C24 H24B 109.5 . .
H24A C24 H24B 109.5 . .
C22 C24 H24C 109.5 . .
H24A C24 H24C 109.5 . .
H24B C24 H24C 109.5 . .
C17 C25 C27 111.2(2) . .
C17 C25 C26 110.9(3) . .
C27 C25 C26 110.8(3) . .
C17 C25 H25 108.0 . .
C27 C25 H25 108.0 . .
C26 C25 H25 108.0 . .
C25 C26 H26A 109.5 . .
C25 C26 H26B 109.5 . .
H26A C26 H26B 109.5 . .
C25 C26 H26C 109.5 . .
H26A C26 H26C 109.5 . .
H26B C26 H26C 109.5 . .
C25 C27 H27A 109.5 . .
C25 C27 H27B 109.5 . .
H27A C27 H27B 109.5 . .
C25 C27 H27C 109.5 . .
H27A C27 H27C 109.5 . .
H27B C27 H27C 109.5 . .
N3 C28 C29 122.5(3) . .
N3 C28 H28 118.7 . .
C29 C28 H28 118.7 . .
C28 C29 C30 119.4(3) . .
C28 C29 H29 120.3 . .
C30 C29 H29 120.3 . .
C31 C30 C29 117.8(3) . .
C31 C30 H30 121.1 . .
C29 C30 H30 121.1 . .
C32 C31 C30 120.4(3) . .
C32 C31 H31 119.8 . .
C30 C31 H31 119.8 . .
N3 C32 C31 122.4(3) . .
N3 C32 H32 118.8 . .
C31 C32 H32 118.8 . .

loop_
_geom_bond_atom_site_label_1
_geom_bond_atom_site_label_2
_geom_bond_distance
_geom_bond_site_symmetry_2
Pd1 N3 2.045(2) .
Pd1 Cl1 2.2931(9) .
Pd1 Cl2 2.2965(9) .
Pd1 Cl3 2.3052(9) .
N1 C1 1.334(3) .
N1 C2 1.383(3) .
N1 C4 1.460(3) .
N2 C1 1.334(3) .
N2 C3 1.389(3) .
N2 C16 1.452(3) .
N3 C32 1.340(4) .
N3 C28 1.350(4) .
C1 H1 0.9500 .
C2 C3 1.349(4) .
C2 H2 0.9500 .
C3 H3 0.9500 .
C4 C9 1.394(4) .
C4 C5 1.397(4) .
C5 C6 1.391(4) .
C5 C13 1.509(4) .
C6 C7 1.388(5) .
C6 H6 0.9500 .
C7 C8 1.372(5) .
C7 H7 0.9500 .
C8 C9 1.395(4) .
C8 H8 0.9500 .
C9 C10 1.517(4) .
C10 C12 1.527(4) .
C10 C11 1.539(5) .
C10 H10 1.0000 .
C11 H11A 0.9800 .
C11 H11B 0.9800 .
C11 H11C 0.9800 .
C12 H12A 0.9800 .
C12 H12B 0.9800 .
C12 H12C 0.9800 .
C13 C14 1.531(5) .
C13 C15 1.532(5) .
C13 H13 1.0000 .
C14 H14A 0.9800 .
C14 H14B 0.9800 .
C14 H14C 0.9800 .
C15 H15A 0.9800 .
C15 H15B 0.9800 .
C15 H15C 0.9800 .
C16 C21 1.391(4) .
C16 C17 1.397(4) .
C17 C18 1.398(4) .
C17 C25 1.522(4) .
C18 C19 1.379(4) .
C18 H18 0.9500 .
C19 C20 1.386(4) .
C19 H19 0.9500 .
C20 C21 1.397(4) .
C20 H20 0.9500 .
C21 C22 1.529(4) .
C22 C24 1.521(4) .
C22 C23 1.531(4) .
C22 H22 1.0000 .
C23 H23A 0.9800 .
C23 H23B 0.9800 .
C23 H23C 0.9800 .
C24 H24A 0.9800 .
C24 H24B 0.9800 .
C24 H24C 0.9800 .
C25 C27 1.523(4) .
C25 C26 1.531(4) .
C25 H25 1.0000 .
C26 H26A 0.9800 .
C26 H26B 0.9800 .
C26 H26C 0.9800 .
C27 H27A 0.9800 .
C27 H27B 0.9800 .
C27 H27C 0.9800 .
C28 C29 1.372(5) .
C28 H28 0.9500 .
C29 C30 1.383(5) .
C29 H29 0.9500 .
C30 C31 1.371(5) .
C30 H30 0.9500 .
C31 C32 1.366(5) .
C31 H31 0.9500 .
C32 H32 0.9500 .

loop_
_geom_torsion_atom_site_label_1
_geom_torsion_atom_site_label_2
_geom_torsion_atom_site_label_3
_geom_torsion_atom_site_label_4
_geom_torsion
_geom_torsion_site_symmetry_1
_geom_torsion_site_symmetry_2
_geom_torsion_site_symmetry_3
_geom_torsion_site_symmetry_4
Cl2 Pd1 N3 C32 44.2(2) . . . .
Cl3 Pd1 N3 C32 -132.7(2) . . . .
Cl2 Pd1 N3 C28 -136.0(2) . . . .
Cl3 Pd1 N3 C28 47.0(2) . . . .
C3 N2 C1 N1 0.6(3) . . . .
C16 N2 C1 N1 177.8(2) . . . .
C2 N1 C1 N2 -0.4(3) . . . .
C4 N1 C1 N2 -179.2(2) . . . .
C1 N1 C2 C3 0.1(3) . . . .
C4 N1 C2 C3 178.8(3) . . . .
N1 C2 C3 N2 0.2(3) . . . .
C1 N2 C3 C2 -0.5(3) . . . .
C16 N2 C3 C2 -177.6(3) . . . .
C1 N1 C4 C9 -94.3(3) . . . .
C2 N1 C4 C9 87.2(3) . . . .
C1 N1 C4 C5 86.0(3) . . . .
C2 N1 C4 C5 -92.5(3) . . . .
C9 C4 C5 C6 0.2(4) . . . .
N1 C4 C5 C6 179.9(2) . . . .
C9 C4 C5 C13 178.8(3) . . . .
N1 C4 C5 C13 -1.5(4) . . . .
C4 C5 C6 C7 0.3(4) . . . .
C13 C5 C6 C7 -178.2(3) . . . .
C5 C6 C7 C8 -0.5(5) . . . .
C6 C7 C8 C9 0.0(5) . . . .
C5 C4 C9 C8 -0.6(4) . . . .
N1 C4 C9 C8 179.7(2) . . . .
C5 C4 C9 C10 179.7(3) . . . .
N1 C4 C9 C10 0.0(4) . . . .
C7 C8 C9 C4 0.5(5) . . . .
C7 C8 C9 C10 -179.9(3) . . . .
C4 C9 C10 C12 -117.3(3) . . . .
C8 C9 C10 C12 63.1(4) . . . .
C4 C9 C10 C11 120.1(3) . . . .
C8 C9 C10 C11 -59.5(4) . . . .
C6 C5 C13 C14 -45.8(4) . . . .
C4 C5 C13 C14 135.7(3) . . . .
C6 C5 C13 C15 76.8(4) . . . .
C4 C5 C13 C15 -101.7(3) . . . .
C1 N2 C16 C21 87.5(3) . . . .
C3 N2 C16 C21 -95.7(3) . . . .
C1 N2 C16 C17 -91.3(3) . . . .
C3 N2 C16 C17 85.4(3) . . . .
C21 C16 C17 C18 -2.1(4) . . . .
N2 C16 C17 C18 176.7(2) . . . .
C21 C16 C17 C25 177.4(3) . . . .
N2 C16 C17 C25 -3.8(4) . . . .
C16 C17 C18 C19 -0.9(4) . . . .
C25 C17 C18 C19 179.6(3) . . . .
C17 C18 C19 C20 2.4(4) . . . .
C18 C19 C20 C21 -1.0(5) . . . .
C17 C16 C21 C20 3.4(4) . . . .
N2 C16 C21 C20 -175.3(2) . . . .
C17 C16 C21 C22 -176.0(2) . . . .
N2 C16 C21 C22 5.2(4) . . . .
C19 C20 C21 C16 -1.8(4) . . . .
C19 C20 C21 C22 177.7(3) . . . .
C16 C21 C22 C24 -101.3(3) . . . .
C20 C21 C22 C24 79.3(4) . . . .
C16 C21 C22 C23 134.1(3) . . . .
C20 C21 C22 C23 -45.3(4) . . . .
C16 C17 C25 C27 -119.2(3) . . . .
C18 C17 C25 C27 60.3(3) . . . .
C16 C17 C25 C26 117.1(3) . . . .
C18 C17 C25 C26 -63.3(4) . . . .
C32 N3 C28 C29 -0.3(5) . . . .
Pd1 N3 C28 C29 180.0(2) . . . .
N3 C28 C29 C30 1.2(5) . . . .
C28 C29 C30 C31 -1.1(5) . . . .
C29 C30 C31 C32 0.1(5) . . . .
C28 N3 C32 C31 -0.8(5) . . . .
Pd1 N3 C32 C31 179.0(3) . . . .
C30 C31 C32 N3 0.9(5) . . . .
